data_7127604
loop_
_publ_author_name
'Manikandan, Palani'
'Karunakaran, Jayachandran'
'Varathan, Elumalai'
'Schreckenbach, Georg'
'Mohanakrishnan, Arasambattu K.'

_publ_section_title
;
 Diels-Alder reaction of tetraarylcyclopentadienones with
 benzo[b]thiophene S,S-dioxides: an unprecedented de-oxygenation vs.
 sulfur dioxide extrusion.
;
_journal_issue 97
_journal_name_full 'Chemical communications (Cambridge, England)'
_journal_page_first 15317
_journal_page_last 15320
_journal_paper_doi 10.1039/d0cc05842d
_journal_volume 56
_journal_year 2020
_chemical_formula_moiety 'C34 H20 S'
_chemical_formula_sum 'C34 H20 S'
_chemical_formula_weight 460.56
_space_group_crystal_system monoclinic
_space_group_IT_number 14
_space_group_name_Hall '-P 2ybc'
_space_group_name_H-M_alt 'P 1 21/c 1'
_atom_sites_solution_hydrogens geom
_audit_creation_method SHELXL-2014/7
_audit_update_record
;
2019-01-16 deposited with the CCDC.	2020-11-05 downloaded from the CCDC.
;
_cell_angle_alpha 90
_cell_angle_beta 94.959(2)
_cell_angle_gamma 90
_cell_formula_units_Z 4
_cell_length_a 10.7856(6)
_cell_length_b 24.1392(14)
_cell_length_c 9.3144(6)
_cell_measurement_reflns_used 26342
_cell_measurement_temperature 293(2)
_cell_measurement_theta_max 22.506
_cell_measurement_theta_min 2.35
_cell_volume 2416.0(2)
_computing_cell_refinement 'APEX2/SAINT (Bruker, 2012)'
_computing_data_collection 'APEX2 (Bruker, 2012)'
_computing_data_reduction 'SAINT/XPREP (Bruker, 2012)'
_computing_molecular_graphics 'ORTEP3 for windows (Farrugia, 2012)'
_computing_publication_material 'SHELXL-2014/7 (Sheldrick, 2014)'
_computing_structure_refinement 'SHELXL-2014/7 (Sheldrick, 2014)'
_computing_structure_solution 'SHELXS-1997 (Sheldrick, 2008)'
_diffrn_ambient_temperature 293(2)
_diffrn_measured_fraction_theta_full 0.999
_diffrn_measured_fraction_theta_max 0.996
_diffrn_measurement_device_type 'Bruker Kappa APEXII CCD'
_diffrn_measurement_method '\w and \f scan'
_diffrn_radiation_type MoK\a
_diffrn_radiation_wavelength 0.71073
_diffrn_reflns_av_R_equivalents 0.0495
_diffrn_reflns_av_unetI/netI 0.0465
_diffrn_reflns_Laue_measured_fraction_full 0.999
_diffrn_reflns_Laue_measured_fraction_max 0.996
_diffrn_reflns_limit_h_max 13
_diffrn_reflns_limit_h_min -13
_diffrn_reflns_limit_k_max 29
_diffrn_reflns_limit_k_min -29
_diffrn_reflns_limit_l_max 10
_diffrn_reflns_limit_l_min -11
_diffrn_reflns_number 25863
_diffrn_reflns_point_group_measured_fraction_full 0.999
_diffrn_reflns_point_group_measured_fraction_max 0.996
_diffrn_reflns_theta_full 25.242
_diffrn_reflns_theta_max 25.973
_diffrn_reflns_theta_min 2.075
_diffrn_source 'fine-focus sealed tube'
_exptl_absorpt_coefficient_mu 0.155
_exptl_absorpt_correction_T_max 0.9453
_exptl_absorpt_correction_T_min 0.8881
_exptl_absorpt_correction_type multi-scan
_exptl_absorpt_process_details SADABS-2012/1
_exptl_crystal_colour COLORLESS
_exptl_crystal_density_diffrn 1.266
_exptl_crystal_density_method 'NOT MEASURED'
_exptl_crystal_description BLOCK
_exptl_crystal_F_000 960
_exptl_crystal_size_max 0.250
_exptl_crystal_size_mid 0.200
_exptl_crystal_size_min 0.150
_refine_diff_density_max 0.785
_refine_diff_density_min -0.273
_refine_diff_density_rms 0.054
_refine_ls_extinction_method none
_refine_ls_goodness_of_fit_ref 1.031
_refine_ls_hydrogen_treatment constr
_refine_ls_matrix_type full
_refine_ls_number_parameters 316
_refine_ls_number_reflns 4727
_refine_ls_number_restraints 6
_refine_ls_restrained_S_all 1.112
_refine_ls_R_factor_all 0.1137
_refine_ls_R_factor_gt 0.0613
_refine_ls_shift/su_max 0.000
_refine_ls_shift/su_mean 0.000
_refine_ls_structure_factor_coef Fsqd
_refine_ls_weighting_details 'w=1/[\s^2^(Fo^2^)+(0.0971P)^2^+1.4204P] where P=(Fo^2^+2Fc^2^)/3'
_refine_ls_weighting_scheme calc
_refine_ls_wR_factor_gt 0.1645
_refine_ls_wR_factor_ref 0.2012
_reflns_Friedel_coverage 0.000
_reflns_number_gt 2838
_reflns_number_total 4727
_reflns_threshold_expression 'I > 2\s(I)'
_cod_data_source_file d0cc05842d2.cif
_cod_data_source_block shelx
_cod_depositor_comments
;
The following automatic conversions were performed:

data item '_exptl_absorpt_correction_type' value 'MULTI-SCAN' was
changed to 'multi-scan' in accordance with the
/home/data/users/saulius/crontab/automatic-downloads/rss-feeds/RSC/lib/dictionaries/cif_core.dic
dictionary named 'cif_core.dic' version 2.4.2 last updated on
2011-04-26.

Automatic conversion script
Id: cif_fix_values 7556 2019-12-06 15:28:31Z antanas 
;
_cod_original_sg_symbol_H-M 'P 21/c'
_cod_database_code 7127604
_shelx_shelxl_version_number 2014/7
_shelx_space_group_comment
;
The symmetry employed for this shelxl refinement is uniquely defined
by the following loop, which should always be used as a source of
symmetry information in preference to the above space-group names.
They are only intended as comments.
;
_shelx_estimated_absorpt_t_min 0.963
_shelx_estimated_absorpt_t_max 0.977

loop_
_space_group_symop_operation_xyz
'x, y, z'
'-x, y+1/2, -z+1/2'
'-x, -y, -z'
'x, -y-1/2, z-1/2'

loop_
_atom_site_label
_atom_site_type_symbol
_atom_site_fract_x
_atom_site_fract_y
_atom_site_fract_z
_atom_site_U_iso_or_equiv
_atom_site_adp_type
_atom_site_occupancy
_atom_site_site_symmetry_order
_atom_site_calc_flag
_atom_site_refinement_flags_posn
_atom_site_refinement_flags_adp
_atom_site_refinement_flags_occupancy
_atom_site_disorder_assembly
_atom_site_disorder_group
C1 C 0.3494(3) 0.10726(13) 0.6901(3) 0.0453(8) Uani 1 1 d . . . . .
C2 C 0.2438(3) 0.07438(14) 0.6745(4) 0.0532(9) Uani 1 1 d . . . . .
H2 H 0.1650 0.0903 0.6634 0.064 Uiso 1 1 calc R U . . .
C3 C 0.2573(3) 0.01788(15) 0.6758(4) 0.0598(10) Uani 1 1 d . . . . .
H3 H 0.1873 -0.0047 0.6662 0.072 Uiso 1 1 calc R U . . .
C4 C 0.3749(3) -0.00566(15) 0.6912(4) 0.0624(10) Uani 1 1 d . . . . .
H4 H 0.3831 -0.0440 0.6911 0.075 Uiso 1 1 calc R U . . .
C5 C 0.4798(3) 0.02704(14) 0.7065(4) 0.0561(9) Uani 1 1 d . . . . .
H5 H 0.5581 0.0107 0.7156 0.067 Uiso 1 1 calc R U . . .
C6 C 0.4692(3) 0.08459(12) 0.7085(3) 0.0406(7) Uani 1 1 d . . . . .
C7 C 0.5648(3) 0.12767(11) 0.7282(3) 0.0381(7) Uani 1 1 d . . . . .
C8 C 0.5112(3) 0.18077(12) 0.7159(3) 0.0403(7) Uani 1 1 d . . . . .
C9 C 0.5804(3) 0.23032(12) 0.7279(3) 0.0397(7) Uani 1 1 d . . . . .
C10 C 0.7077(3) 0.22438(12) 0.7593(3) 0.0426(8) Uani 1 1 d . . . . .
C11 C 0.7635(3) 0.17137(12) 0.7802(3) 0.0416(7) Uani 1 1 d . . . . .
C12 C 0.6940(3) 0.12296(12) 0.7631(3) 0.0396(7) Uani 1 1 d . . . . .
C13 C 0.7569(3) 0.06819(12) 0.7866(3) 0.0400(7) Uani 1 1 d . . . . .
C14 C 0.8113(3) 0.04250(14) 0.6745(4) 0.0546(9) Uani 1 1 d . . . . .
H14 H 0.8041 0.0583 0.5831 0.065 Uiso 1 1 calc R U . . .
C15 C 0.8765(4) -0.00679(15) 0.6985(4) 0.0644(10) Uani 1 1 d . . . . .
H15 H 0.9129 -0.0238 0.6230 0.077 Uiso 1 1 calc R U . . .
C16 C 0.8873(3) -0.03030(14) 0.8316(5) 0.0619(10) Uani 1 1 d . . . . .
H16 H 0.9320 -0.0630 0.8472 0.074 Uiso 1 1 calc R U . . .
C17 C 0.8322(3) -0.00575(14) 0.9430(4) 0.0575(9) Uani 1 1 d . . . . .
H17 H 0.8386 -0.0221 1.0337 0.069 Uiso 1 1 calc R U . . .
C18 C 0.7673(3) 0.04321(13) 0.9201(4) 0.0495(8) Uani 1 1 d . . . . .
H18 H 0.7300 0.0596 0.9959 0.059 Uiso 1 1 calc R U . . .
C19 C 0.8964(3) 0.17952(13) 0.8286(4) 0.0480(8) Uani 1 1 d . . . . .
C20 C 0.9182(3) 0.23676(14) 0.8325(4) 0.0577(9) Uani 1 1 d D . . . .
C21 C 0.8076(3) 0.26929(13) 0.7764(4) 0.0591(10) Uani 1 1 d D . . . .
C22 C 0.7991(4) 0.32022(15) 0.8604(6) 0.0838(14) Uani 1 1 d D . . . .
H22 H 0.7294 0.3317 0.9047 0.101 Uiso 1 1 calc R U . . .
C23 C 0.9195(4) 0.35107(16) 0.8639(6) 0.1022(18) Uani 1 1 d D . . . .
H23 H 0.9222 0.3881 0.8373 0.123 Uiso 1 1 calc R U . . .
C24 C 1.0316(4) 0.32100(16) 0.9105(7) 0.110(2) Uani 1 1 d D . . . .
H24 H 1.1031 0.3390 0.9490 0.132 Uiso 1 1 calc R U . . .
C25 C 1.0271(3) 0.26017(15) 0.8939(5) 0.0663(11) Uani 1 1 d D . . . .
C26 C 1.1204(4) 0.22320(18) 0.9449(5) 0.0792(13) Uani 1 1 d . . . . .
H26 H 1.1956 0.2370 0.9866 0.095 Uiso 1 1 calc R U . . .
C27 C 1.1033(3) 0.16702(17) 0.9347(5) 0.0697(11) Uani 1 1 d . . . . .
H27 H 1.1686 0.1436 0.9660 0.084 Uiso 1 1 calc R U . . .
C28 C 0.9919(3) 0.14435(15) 0.8793(4) 0.0557(9) Uani 1 1 d . . . . .
H28 H 0.9811 0.1061 0.8760 0.067 Uiso 1 1 calc R U . . .
C29 C 0.5176(3) 0.28509(12) 0.7128(3) 0.0410(7) Uani 1 1 d . . . . .
C30 C 0.5342(3) 0.31916(13) 0.5970(4) 0.0513(9) Uani 1 1 d . . . . .
H30 H 0.5849 0.3077 0.5269 0.062 Uiso 1 1 calc R U . . .
C31 C 0.4760(4) 0.37026(14) 0.5845(4) 0.0591(10) Uani 1 1 d . . . . .
H31 H 0.4880 0.3930 0.5064 0.071 Uiso 1 1 calc R U . . .
C32 C 0.4007(3) 0.38723(14) 0.6871(4) 0.0568(9) Uani 1 1 d . . . . .
H32 H 0.3613 0.4215 0.6786 0.068 Uiso 1 1 calc R U . . .
C33 C 0.3837(4) 0.35405(15) 0.8012(5) 0.0664(11) Uani 1 1 d . . . . .
H33 H 0.3331 0.3658 0.8712 0.080 Uiso 1 1 calc R U . . .
C34 C 0.4411(3) 0.30286(14) 0.8142(4) 0.0577(10) Uani 1 1 d . . . . .
H34 H 0.4279 0.2802 0.8922 0.069 Uiso 1 1 calc R U . . .
S1 S 0.34904(8) 0.17947(3) 0.69171(10) 0.0512(3) Uani 1 1 d . . . . .

loop_
_atom_site_aniso_label
_atom_site_aniso_U_11
_atom_site_aniso_U_22
_atom_site_aniso_U_33
_atom_site_aniso_U_23
_atom_site_aniso_U_13
_atom_site_aniso_U_12
C1 0.0466(18) 0.0455(18) 0.0428(19) -0.0020(15) -0.0022(14) -0.0016(15)
C2 0.0402(18) 0.061(2) 0.057(2) -0.0014(17) -0.0046(15) -0.0026(16)
C3 0.057(2) 0.058(2) 0.063(2) -0.0059(18) -0.0039(18) -0.0160(18)
C4 0.063(2) 0.0423(19) 0.079(3) -0.0050(18) -0.0090(19) -0.0088(17)
C5 0.055(2) 0.0429(19) 0.068(2) -0.0034(17) -0.0077(18) 0.0005(16)
C6 0.0445(17) 0.0382(17) 0.0377(18) 0.0005(14) -0.0036(13) -0.0023(14)
C7 0.0433(17) 0.0338(16) 0.0368(17) 0.0005(13) 0.0008(13) 0.0024(13)
C8 0.0423(17) 0.0393(17) 0.0387(18) 0.0008(14) -0.0006(13) 0.0037(13)
C9 0.0464(17) 0.0357(16) 0.0370(18) 0.0021(13) 0.0044(13) 0.0035(13)
C10 0.0465(18) 0.0346(16) 0.047(2) -0.0009(14) 0.0069(15) -0.0010(14)
C11 0.0422(17) 0.0363(17) 0.0463(19) -0.0014(14) 0.0045(14) 0.0026(13)
C12 0.0413(17) 0.0347(16) 0.0424(18) -0.0010(14) 0.0009(13) 0.0033(13)
C13 0.0390(16) 0.0323(15) 0.047(2) -0.0015(14) -0.0039(14) -0.0001(13)
C14 0.065(2) 0.050(2) 0.049(2) -0.0034(16) 0.0036(17) 0.0097(17)
C15 0.070(2) 0.054(2) 0.069(3) -0.013(2) 0.005(2) 0.0157(19)
C16 0.056(2) 0.0412(19) 0.085(3) -0.002(2) -0.010(2) 0.0107(17)
C17 0.065(2) 0.0441(19) 0.061(2) 0.0119(17) -0.0058(18) 0.0042(17)
C18 0.0519(19) 0.0434(18) 0.053(2) 0.0006(16) 0.0061(16) 0.0006(15)
C19 0.0394(17) 0.0410(18) 0.064(2) -0.0032(16) 0.0066(15) -0.0021(14)
C20 0.0474(19) 0.048(2) 0.079(3) -0.0082(18) 0.0123(18) -0.0044(16)
C21 0.0465(19) 0.0371(18) 0.094(3) -0.0087(18) 0.0078(19) -0.0026(15)
C22 0.060(2) 0.054(2) 0.138(4) -0.034(3) 0.012(3) -0.0049(19)
C23 0.074(3) 0.040(2) 0.192(6) -0.024(3) 0.007(3) -0.017(2)
C24 0.056(3) 0.058(3) 0.214(7) -0.037(3) 0.002(3) -0.020(2)
C25 0.042(2) 0.056(2) 0.100(3) -0.018(2) 0.008(2) -0.0102(17)
C26 0.045(2) 0.078(3) 0.114(4) -0.020(3) -0.004(2) -0.013(2)
C27 0.0384(19) 0.069(3) 0.100(3) -0.004(2) -0.0016(19) 0.0019(18)
C28 0.0400(18) 0.051(2) 0.075(3) -0.0023(18) 0.0014(17) 0.0021(15)
C29 0.0486(18) 0.0326(16) 0.0414(19) 0.0008(14) 0.0012(14) 0.0025(13)
C30 0.065(2) 0.0440(19) 0.046(2) -0.0004(16) 0.0092(17) 0.0079(16)
C31 0.079(3) 0.045(2) 0.053(2) 0.0084(17) -0.0009(19) 0.0059(18)
C32 0.057(2) 0.0375(18) 0.074(3) -0.0004(18) -0.0054(19) 0.0121(16)
C33 0.068(2) 0.057(2) 0.077(3) -0.002(2) 0.023(2) 0.0148(19)
C34 0.065(2) 0.050(2) 0.061(2) 0.0070(17) 0.0212(19) 0.0127(17)
S1 0.0435(5) 0.0451(5) 0.0638(6) 0.0033(4) -0.0024(4) 0.0047(4)

loop_
_atom_type_symbol
_atom_type_description
_atom_type_scat_dispersion_real
_atom_type_scat_dispersion_imag
_atom_type_scat_source
C C 0.0033 0.0016 'International Tables Vol C Tables 4.2.6.8 and 6.1.1.4'
H H 0.0000 0.0000 'International Tables Vol C Tables 4.2.6.8 and 6.1.1.4'
O O 0.0106 0.0060 'International Tables Vol C Tables 4.2.6.8 and 6.1.1.4'
S S 0.1246 0.1234 'International Tables Vol C Tables 4.2.6.8 and 6.1.1.4'

loop_
_geom_angle_atom_site_label_1
_geom_angle_atom_site_label_2
_geom_angle_atom_site_label_3
_geom_angle
_geom_angle_site_symmetry_1
_geom_angle_site_symmetry_3
_geom_angle_publ_flag
C2 C1 C6 122.0(3) . . ?
C2 C1 S1 124.8(3) . . ?
C6 C1 S1 113.1(2) . . ?
C3 C2 C1 118.8(3) . . ?
C3 C2 H2 120.6 . . ?
C1 C2 H2 120.6 . . ?
C2 C3 C4 120.3(3) . . ?
C2 C3 H3 119.8 . . ?
C4 C3 H3 119.8 . . ?
C5 C4 C3 120.8(3) . . ?
C5 C4 H4 119.6 . . ?
C3 C4 H4 119.6 . . ?
C4 C5 C6 120.4(3) . . ?
C4 C5 H5 119.8 . . ?
C6 C5 H5 119.8 . . ?
C5 C6 C1 117.6(3) . . ?
C5 C6 C7 130.7(3) . . ?
C1 C6 C7 111.7(3) . . ?
C8 C7 C12 118.9(3) . . ?
C8 C7 C6 110.9(3) . . ?
C12 C7 C6 130.1(3) . . ?
C7 C8 C9 123.8(3) . . ?
C7 C8 S1 113.2(2) . . ?
C9 C8 S1 122.9(2) . . ?
C10 C9 C8 115.9(3) . . ?
C10 C9 C29 123.1(3) . . ?
C8 C9 C29 121.0(3) . . ?
C9 C10 C11 121.5(3) . . ?
C9 C10 C21 128.7(3) . . ?
C11 C10 C21 109.8(3) . . ?
C12 C11 C10 121.6(3) . . ?
C12 C11 C19 130.2(3) . . ?
C10 C11 C19 108.1(3) . . ?
C11 C12 C7 118.1(3) . . ?
C11 C12 C13 119.6(3) . . ?
C7 C12 C13 122.2(3) . . ?
C18 C13 C14 118.5(3) . . ?
C18 C13 C12 121.3(3) . . ?
C14 C13 C12 120.1(3) . . ?
C13 C14 C15 120.2(3) . . ?
C13 C14 H14 119.9 . . ?
C15 C14 H14 119.9 . . ?
C16 C15 C14 120.4(3) . . ?
C16 C15 H15 119.8 . . ?
C14 C15 H15 119.8 . . ?
C15 C16 C17 120.0(3) . . ?
C15 C16 H16 120.0 . . ?
C17 C16 H16 120.0 . . ?
C16 C17 C18 120.0(3) . . ?
C16 C17 H17 120.0 . . ?
C18 C17 H17 120.0 . . ?
C13 C18 C17 121.0(3) . . ?
C13 C18 H18 119.5 . . ?
C17 C18 H18 119.5 . . ?
C28 C19 C20 118.5(3) . . ?
C28 C19 C11 134.0(3) . . ?
C20 C19 C11 107.2(3) . . ?
C25 C20 C19 123.3(3) . . ?
C25 C20 C21 123.9(3) . . ?
C19 C20 C21 112.6(3) . . ?
C22 C21 C20 110.0(3) . . ?
C22 C21 C10 125.1(3) . . ?
C20 C21 C10 101.5(3) . . ?
C21 C22 C23 109.6(3) . . ?
C21 C22 H22 125.2 . . ?
C23 C22 H22 125.2 . . ?
C24 C23 C22 117.4(4) . . ?
C24 C23 H23 121.3 . . ?
C22 C23 H23 121.3 . . ?
C23 C24 C25 116.7(3) . . ?
C23 C24 H24 121.7 . . ?
C25 C24 H24 121.7 . . ?
C20 C25 C26 116.2(3) . . ?
C20 C25 C24 118.0(3) . . ?
C26 C25 C24 125.6(3) . . ?
C27 C26 C25 121.3(3) . . ?
C27 C26 H26 119.4 . . ?
C25 C26 H26 119.4 . . ?
C26 C27 C28 121.7(4) . . ?
C26 C27 H27 119.1 . . ?
C28 C27 H27 119.1 . . ?
C27 C28 C19 118.8(3) . . ?
C27 C28 H28 120.6 . . ?
C19 C28 H28 120.6 . . ?
C34 C29 C30 118.5(3) . . ?
C34 C29 C9 120.5(3) . . ?
C30 C29 C9 121.0(3) . . ?
C29 C30 C31 120.6(3) . . ?
C29 C30 H30 119.7 . . ?
C31 C30 H30 119.7 . . ?
C32 C31 C30 120.0(3) . . ?
C32 C31 H31 120.0 . . ?
C30 C31 H31 120.0 . . ?
C33 C32 C31 119.9(3) . . ?
C33 C32 H32 120.0 . . ?
C31 C32 H32 120.0 . . ?
C32 C33 C34 120.4(3) . . ?
C32 C33 H33 119.8 . . ?
C34 C33 H33 119.8 . . ?
C29 C34 C33 120.6(3) . . ?
C29 C34 H34 119.7 . . ?
C33 C34 H34 119.7 . . ?
C1 S1 C8 90.93(14) . . ?

loop_
_geom_bond_atom_site_label_1
_geom_bond_atom_site_label_2
_geom_bond_distance
_geom_bond_site_symmetry_2
_geom_bond_publ_flag
C1 C2 1.386(4) . ?
C1 C6 1.400(4) . ?
C1 S1 1.743(3) . ?
C2 C3 1.372(5) . ?
C2 H2 0.9300 . ?
C3 C4 1.386(5) . ?
C3 H3 0.9300 . ?
C4 C5 1.376(5) . ?
C4 H4 0.9300 . ?
C5 C6 1.394(4) . ?
C5 H5 0.9300 . ?
C6 C7 1.465(4) . ?
C7 C8 1.407(4) . ?
C7 C12 1.408(4) . ?
C8 C9 1.409(4) . ?
C8 S1 1.745(3) . ?
C9 C10 1.387(4) . ?
C9 C29 1.486(4) . ?
C10 C11 1.420(4) . ?
C10 C21 1.527(4) . ?
C11 C12 1.390(4) . ?
C11 C19 1.479(4) . ?
C12 C13 1.494(4) . ?
C13 C18 1.378(4) . ?
C13 C14 1.387(4) . ?
C14 C15 1.390(5) . ?
C14 H14 0.9300 . ?
C15 C16 1.359(5) . ?
C15 H15 0.9300 . ?
C16 C17 1.374(5) . ?
C16 H16 0.9300 . ?
C17 C18 1.380(5) . ?
C17 H17 0.9300 . ?
C18 H18 0.9300 . ?
C19 C28 1.386(4) . ?
C19 C20 1.402(4) . ?
C20 C25 1.382(4) . ?
C20 C21 1.485(4) . ?
C21 C22 1.464(5) . ?
C22 C23 1.495(5) . ?
C22 H22 0.9300 . ?
C23 C24 1.444(5) . ?
C23 H23 0.9300 . ?
C24 C25 1.477(5) . ?
C24 H24 0.9300 . ?
C25 C26 1.398(5) . ?
C26 C27 1.371(5) . ?
C26 H26 0.9300 . ?
C27 C28 1.380(5) . ?
C27 H27 0.9300 . ?
C28 H28 0.9300 . ?
C29 C34 1.375(4) . ?
C29 C30 1.380(4) . ?
C30 C31 1.385(4) . ?
C30 H30 0.9300 . ?
C31 C32 1.369(5) . ?
C31 H31 0.9300 . ?
C32 C33 1.356(5) . ?
C32 H32 0.9300 . ?
C33 C34 1.383(5) . ?
C33 H33 0.9300 . ?
C34 H34 0.9300 . ?

loop_
_geom_torsion_atom_site_label_1
_geom_torsion_atom_site_label_2
_geom_torsion_atom_site_label_3
_geom_torsion_atom_site_label_4
_geom_torsion
_geom_torsion_site_symmetry_1
_geom_torsion_site_symmetry_2
_geom_torsion_site_symmetry_3
_geom_torsion_site_symmetry_4
_geom_torsion_publ_flag
C6 C1 C2 C3 -0.6(5) . . . . ?
S1 C1 C2 C3 -179.7(3) . . . . ?
C1 C2 C3 C4 -0.5(5) . . . . ?
C2 C3 C4 C5 0.5(6) . . . . ?
C3 C4 C5 C6 0.8(6) . . . . ?
C4 C5 C6 C1 -1.9(5) . . . . ?
C4 C5 C6 C7 177.6(3) . . . . ?
C2 C1 C6 C5 1.8(5) . . . . ?
S1 C1 C6 C5 -179.0(2) . . . . ?
C2 C1 C6 C7 -177.8(3) . . . . ?
S1 C1 C6 C7 1.4(3) . . . . ?
C5 C6 C7 C8 177.4(3) . . . . ?
C1 C6 C7 C8 -3.1(4) . . . . ?
C5 C6 C7 C12 -6.2(6) . . . . ?
C1 C6 C7 C12 173.4(3) . . . . ?
C12 C7 C8 C9 4.0(5) . . . . ?
C6 C7 C8 C9 -179.1(3) . . . . ?
C12 C7 C8 S1 -173.5(2) . . . . ?
C6 C7 C8 S1 3.4(3) . . . . ?
C7 C8 C9 C10 -2.6(4) . . . . ?
S1 C8 C9 C10 174.6(2) . . . . ?
C7 C8 C9 C29 179.6(3) . . . . ?
S1 C8 C9 C29 -3.2(4) . . . . ?
C8 C9 C10 C11 -1.0(4) . . . . ?
C29 C9 C10 C11 176.8(3) . . . . ?
C8 C9 C10 C21 178.7(3) . . . . ?
C29 C9 C10 C21 -3.5(5) . . . . ?
C9 C10 C11 C12 3.2(5) . . . . ?
C21 C10 C11 C12 -176.5(3) . . . . ?
C9 C10 C11 C19 -173.3(3) . . . . ?
C21 C10 C11 C19 6.9(4) . . . . ?
C10 C11 C12 C7 -1.8(5) . . . . ?
C19 C11 C12 C7 173.9(3) . . . . ?
C10 C11 C12 C13 -179.8(3) . . . . ?
C19 C11 C12 C13 -4.1(5) . . . . ?
C8 C7 C12 C11 -1.6(4) . . . . ?
C6 C7 C12 C11 -177.8(3) . . . . ?
C8 C7 C12 C13 176.3(3) . . . . ?
C6 C7 C12 C13 0.1(5) . . . . ?
C11 C12 C13 C18 90.5(4) . . . . ?
C7 C12 C13 C18 -87.4(4) . . . . ?
C11 C12 C13 C14 -86.6(4) . . . . ?
C7 C12 C13 C14 95.4(4) . . . . ?
C18 C13 C14 C15 -1.2(5) . . . . ?
C12 C13 C14 C15 176.0(3) . . . . ?
C13 C14 C15 C16 0.2(6) . . . . ?
C14 C15 C16 C17 0.9(6) . . . . ?
C15 C16 C17 C18 -0.9(6) . . . . ?
C14 C13 C18 C17 1.2(5) . . . . ?
C12 C13 C18 C17 -176.0(3) . . . . ?
C16 C17 C18 C13 -0.2(5) . . . . ?
C12 C11 C19 C28 -4.3(6) . . . . ?
C10 C11 C19 C28 171.9(4) . . . . ?
C12 C11 C19 C20 -177.6(3) . . . . ?
C10 C11 C19 C20 -1.4(4) . . . . ?
C28 C19 C20 C25 -4.8(6) . . . . ?
C11 C19 C20 C25 169.7(3) . . . . ?
C28 C19 C20 C21 -179.4(3) . . . . ?
C11 C19 C20 C21 -4.9(4) . . . . ?
C25 C20 C21 C22 -31.6(5) . . . . ?
C19 C20 C21 C22 142.9(3) . . . . ?
C25 C20 C21 C10 -165.9(4) . . . . ?
C19 C20 C21 C10 8.6(4) . . . . ?
C9 C10 C21 C22 46.3(6) . . . . ?
C11 C10 C21 C22 -134.0(4) . . . . ?
C9 C10 C21 C20 171.0(3) . . . . ?
C11 C10 C21 C20 -9.2(4) . . . . ?
C20 C21 C22 C23 53.3(5) . . . . ?
C10 C21 C22 C23 174.3(4) . . . . ?
C21 C22 C23 C24 -52.8(7) . . . . ?
C22 C23 C24 C25 24.1(8) . . . . ?
C19 C20 C25 C26 4.2(6) . . . . ?
C21 C20 C25 C26 178.1(4) . . . . ?
C19 C20 C25 C24 -171.1(4) . . . . ?
C21 C20 C25 C24 2.8(6) . . . . ?
C23 C24 C25 C20 1.5(7) . . . . ?
C23 C24 C25 C26 -173.2(5) . . . . ?
C20 C25 C26 C27 -0.4(6) . . . . ?
C24 C25 C26 C27 174.5(5) . . . . ?
C25 C26 C27 C28 -2.7(7) . . . . ?
C26 C27 C28 C19 2.1(6) . . . . ?
C20 C19 C28 C27 1.6(5) . . . . ?
C11 C19 C28 C27 -171.1(4) . . . . ?
C10 C9 C29 C34 -110.5(4) . . . . ?
C8 C9 C29 C34 67.2(4) . . . . ?
C10 C9 C29 C30 69.8(4) . . . . ?
C8 C9 C29 C30 -112.6(4) . . . . ?
C34 C29 C30 C31 0.7(5) . . . . ?
C9 C29 C30 C31 -179.6(3) . . . . ?
C29 C30 C31 C32 -0.3(5) . . . . ?
C30 C31 C32 C33 0.3(6) . . . . ?
C31 C32 C33 C34 -0.5(6) . . . . ?
C30 C29 C34 C33 -0.9(5) . . . . ?
C9 C29 C34 C33 179.3(3) . . . . ?
C32 C33 C34 C29 0.9(6) . . . . ?
C2 C1 S1 C8 179.6(3) . . . . ?
C6 C1 S1 C8 0.4(3) . . . . ?
C7 C8 S1 C1 -2.3(2) . . . . ?
C9 C8 S1 C1 -179.7(3) . . . . ?
